data_4026012
loop_
_publ_author_name
'Xuesen Fan'
'Yangyang Wang'
'Yingying Qu'
'Haiyun Xu'
'Yan He'
'Xinying Zhang'
'Jianji Wang'

_publ_section_title
;
 Tandem Reactions Leading to Bicyclic Pyrimidine Nucleosides and
 Benzopyran-4-ones
;
_journal_name_full 'Journal of Organic Chemistry'
_journal_page_first 982
_journal_page_last 985
_journal_paper_doi 10.1021/jo102131y
_journal_volume 76
_journal_year 2011
_chemical_absolute_configuration rm
_chemical_formula_sum 'C17 H18 N2 O8'
_chemical_formula_weight 378.33
_chemical_name_systematic
;

 ?

;
_space_group_IT_number 4
_symmetry_cell_setting monoclinic
_symmetry_space_group_name_Hall 'P 2yb'
_symmetry_space_group_name_H-M 'P 1 21 1'
_atom_sites_solution_hydrogens geom
_atom_sites_solution_primary direct
_atom_sites_solution_secondary difmap
_audit_creation_method SHELXL-97
_cell_angle_alpha 90.00
_cell_angle_beta 100.8210(10)
_cell_angle_gamma 90.00
_cell_formula_units_Z 2
_cell_length_a 9.4955(10)
_cell_length_b 6.7112(7)
_cell_length_c 13.9717(15)
_cell_measurement_reflns_used 3612
_cell_measurement_temperature 296(2)
_cell_measurement_theta_max 28.20
_cell_measurement_theta_min 2.40
_cell_volume 874.53(16)
_computing_cell_refinement 'Bruker SMART'
_computing_data_collection 'Bruker SMART'
_computing_data_reduction 'Bruker SAINT'
_computing_molecular_graphics 'Bruker SHELXTL'
_computing_publication_material 'Bruker SHELXTL'
_computing_structure_refinement 'SHELXL-97 (Sheldrick, 1997)'
_computing_structure_solution 'SHELXS-97 (Sheldrick, 1990)'
_diffrn_ambient_temperature 296(2)
_diffrn_measured_fraction_theta_full 0.997
_diffrn_measured_fraction_theta_max 0.997
_diffrn_measurement_device_type 'CCD area detector'
_diffrn_measurement_method 'phi and omega scans'
_diffrn_radiation_monochromator graphite
_diffrn_radiation_source 'fine-focus sealed tube'
_diffrn_radiation_type MoK\a
_diffrn_radiation_wavelength 0.71073
_diffrn_reflns_av_R_equivalents 0.0137
_diffrn_reflns_av_sigmaI/netI 0.0181
_diffrn_reflns_limit_h_max 11
_diffrn_reflns_limit_h_min -11
_diffrn_reflns_limit_k_max 8
_diffrn_reflns_limit_k_min -8
_diffrn_reflns_limit_l_max 16
_diffrn_reflns_limit_l_min -16
_diffrn_reflns_number 6673
_diffrn_reflns_theta_full 25.50
_diffrn_reflns_theta_max 25.50
_diffrn_reflns_theta_min 2.40
_diffrn_standards_decay_% 0
_diffrn_standards_interval_count 0
_diffrn_standards_interval_time 0
_diffrn_standards_number 0
_exptl_absorpt_coefficient_mu 0.116
_exptl_absorpt_correction_T_max 0.9552
_exptl_absorpt_correction_T_min 0.9444
_exptl_absorpt_correction_type multi-scan
_exptl_absorpt_process_details sadabs
_exptl_crystal_colour colourless
_exptl_crystal_density_diffrn 1.437
_exptl_crystal_description block
_exptl_crystal_F_000 396
_exptl_crystal_size_max 0.50
_exptl_crystal_size_mid 0.50
_exptl_crystal_size_min 0.40
_refine_diff_density_max 0.116
_refine_diff_density_min -0.141
_refine_diff_density_rms 0.036
_refine_ls_abs_structure_details 'Flack H D (1983), Acta Cryst. A39, 876-881'
_refine_ls_abs_structure_Flack -0.5(8)
_refine_ls_extinction_method none
_refine_ls_goodness_of_fit_ref 1.052
_refine_ls_hydrogen_treatment constr
_refine_ls_matrix_type full
_refine_ls_number_parameters 247
_refine_ls_number_reflns 3111
_refine_ls_number_restraints 1
_refine_ls_restrained_S_all 1.052
_refine_ls_R_factor_all 0.0332
_refine_ls_R_factor_gt 0.0303
_refine_ls_shift/su_max 0.001
_refine_ls_shift/su_mean 0.000
_refine_ls_structure_factor_coef Fsqd
_refine_ls_weighting_details 'calc w=1/[\s^2^(Fo^2^)+(0.0476P)^2^+0.0667P] where P=(Fo^2^+2Fc^2^)/3'
_refine_ls_weighting_scheme calc
_refine_ls_wR_factor_gt 0.0793
_refine_ls_wR_factor_ref 0.0818
_reflns_number_gt 2878
_reflns_number_total 3111
_reflns_threshold_expression >2sigma(I)
_cod_data_source_file jo102131y_si_001.cif
_cod_data_source_block a
_cod_database_code 4026012

loop_
_symmetry_equiv_pos_as_xyz
'x, y, z'
'-x, y+1/2, -z'

loop_
_atom_site_label
_atom_site_type_symbol
_atom_site_fract_x
_atom_site_fract_y
_atom_site_fract_z
_atom_site_U_iso_or_equiv
_atom_site_adp_type
_atom_site_occupancy
_atom_site_symmetry_multiplicity
_atom_site_calc_flag
_atom_site_refinement_flags
C1 C 0.12087(19) 0.4950(3) 1.08305(14) 0.0496(4) Uani 1 1 d .
C2 C 0.04033(18) 0.4893(3) 0.99479(15) 0.0530(4) Uani 1 1 d .
H2 H -0.0586 0.4789 0.9889 0.064 Uiso 1 1 calc R
C3 C 0.10034(18) 0.4985(3) 0.90732(14) 0.0498(4) Uani 1 1 d .
C4 C 0.25691(16) 0.5221(2) 0.92665(11) 0.0397(3) Uani 1 1 d .
C5 C 0.33626(16) 0.5252(2) 1.02217(11) 0.0387(3) Uani 1 1 d .
C6 C 0.0709(3) 0.4828(4) 1.17792(17) 0.0748(6) Uani 1 1 d .
H6A H -0.0316 0.4694 1.1661 0.112 Uiso 1 1 calc R
H6B H 0.0983 0.6018 1.2149 0.112 Uiso 1 1 calc R
H6C H 0.1139 0.3693 1.2138 0.112 Uiso 1 1 calc R
C7 C 0.55422(16) 0.5484(3) 0.97393(12) 0.0425(4) Uani 1 1 d .
C8 C 0.33527(16) 0.5448(3) 0.85496(11) 0.0416(4) Uani 1 1 d .
H8 H 0.2887 0.5488 0.7902 0.050 Uiso 1 1 calc R
C9 C 0.56417(18) 0.5975(3) 0.79949(12) 0.0444(4) Uani 1 1 d .
H9 H 0.6410 0.6924 0.8240 0.053 Uiso 1 1 calc R
C10 C 0.62899(18) 0.4105(3) 0.76457(13) 0.0478(4) Uani 1 1 d .
H10A H 0.7264 0.3902 0.7994 0.057 Uiso 1 1 calc R
H10B H 0.5721 0.2939 0.7727 0.057 Uiso 1 1 calc R
C11 C 0.62583(16) 0.4536(3) 0.65806(13) 0.0445(4) Uani 1 1 d .
H11 H 0.6165 0.3318 0.6187 0.053 Uiso 1 1 calc R
C12 C 0.49743(17) 0.5919(3) 0.62915(12) 0.0446(4) Uani 1 1 d .
H12 H 0.5247 0.6980 0.5880 0.054 Uiso 1 1 calc R
C13 C 0.85545(18) 0.4737(4) 0.61219(13) 0.0579(5) Uani 1 1 d .
C14 C 0.9692(2) 0.6177(4) 0.59638(17) 0.0758(7) Uani 1 1 d .
H14A H 0.9984 0.5882 0.5358 0.114 Uiso 1 1 calc R
H14B H 1.0501 0.6064 0.6488 0.114 Uiso 1 1 calc R
H14C H 0.9319 0.7509 0.5944 0.114 Uiso 1 1 calc R
C15 C 0.36106(18) 0.4974(3) 0.57570(13) 0.0543(5) Uani 1 1 d .
H15A H 0.2922 0.6010 0.5518 0.065 Uiso 1 1 calc R
H15B H 0.3812 0.4243 0.5199 0.065 Uiso 1 1 calc R
C16 C 0.31796(19) 0.1663(3) 0.63006(14) 0.0545(5) Uani 1 1 d .
C17 C 0.2422(2) 0.0576(4) 0.6980(2) 0.0792(7) Uani 1 1 d .
H17A H 0.3025 0.0518 0.7614 0.119 Uiso 1 1 calc R
H17B H 0.2205 -0.0752 0.6743 0.119 Uiso 1 1 calc R
H17C H 0.1549 0.1260 0.7024 0.119 Uiso 1 1 calc R
N1 N 0.47575(14) 0.5380(2) 1.04623(9) 0.0452(3) Uani 1 1 d .
N2 N 0.47766(13) 0.5612(2) 0.87638(9) 0.0397(3) Uani 1 1 d .
O1 O 0.26889(12) 0.51387(19) 1.09924(8) 0.0484(3) Uani 1 1 d .
O2 O 0.02991(14) 0.4870(3) 0.82451(11) 0.0766(5) Uani 1 1 d .
O3 O 0.68453(12) 0.5496(2) 0.98816(10) 0.0607(4) Uani 1 1 d .
O4 O 0.47269(13) 0.6807(2) 0.71855(8) 0.0499(3) Uani 1 1 d .
O5 O 0.75095(11) 0.5697(2) 0.64682(9) 0.0517(3) Uani 1 1 d .
O6 O 0.85462(16) 0.2987(3) 0.59752(14) 0.0840(5) Uani 1 1 d .
O7 O 0.29981(13) 0.3639(2) 0.63763(10) 0.0561(3) Uani 1 1 d .
O8 O 0.38862(18) 0.0941(3) 0.57628(12) 0.0787(5) Uani 1 1 d .

loop_
_atom_site_aniso_label
_atom_site_aniso_U_11
_atom_site_aniso_U_22
_atom_site_aniso_U_33
_atom_site_aniso_U_23
_atom_site_aniso_U_13
_atom_site_aniso_U_12
C1 0.0508(10) 0.0402(9) 0.0653(11) -0.0004(8) 0.0303(9) 0.0025(7)
C2 0.0389(9) 0.0520(11) 0.0735(12) -0.0005(9) 0.0243(8) -0.0004(8)
C3 0.0399(8) 0.0529(10) 0.0574(10) 0.0015(8) 0.0107(8) 0.0007(8)
C4 0.0378(8) 0.0408(8) 0.0420(8) 0.0005(7) 0.0118(6) 0.0000(7)
C5 0.0440(8) 0.0355(8) 0.0392(8) 0.0003(7) 0.0146(6) 0.0019(7)
C6 0.0828(14) 0.0768(15) 0.0798(15) -0.0028(12) 0.0537(12) -0.0048(12)
C7 0.0380(8) 0.0467(9) 0.0431(8) 0.0005(7) 0.0080(6) 0.0001(7)
C8 0.0403(8) 0.0455(9) 0.0389(8) 0.0003(7) 0.0071(6) 0.0000(7)
C9 0.0409(8) 0.0500(9) 0.0452(9) 0.0027(7) 0.0156(7) -0.0043(7)
C10 0.0389(8) 0.0554(11) 0.0521(10) 0.0048(8) 0.0158(7) 0.0060(8)
C11 0.0351(8) 0.0523(10) 0.0498(9) -0.0019(8) 0.0174(7) -0.0014(7)
C12 0.0448(9) 0.0515(9) 0.0425(8) 0.0093(7) 0.0211(7) 0.0040(8)
C13 0.0373(9) 0.0952(17) 0.0439(9) -0.0067(10) 0.0145(7) 0.0020(9)
C14 0.0416(10) 0.122(2) 0.0682(13) 0.0053(13) 0.0227(9) -0.0120(11)
C15 0.0444(9) 0.0736(13) 0.0468(9) 0.0088(9) 0.0134(7) 0.0064(9)
C16 0.0420(9) 0.0683(12) 0.0533(11) -0.0081(9) 0.0092(8) -0.0008(9)
C17 0.0717(13) 0.0686(14) 0.1067(18) 0.0020(14) 0.0407(13) -0.0079(12)
N1 0.0424(7) 0.0539(9) 0.0400(7) 0.0004(7) 0.0094(5) -0.0005(7)
N2 0.0371(6) 0.0443(8) 0.0402(7) -0.0006(6) 0.0134(5) -0.0023(6)
O1 0.0515(6) 0.0542(7) 0.0446(6) -0.0013(6) 0.0219(5) -0.0014(6)
O2 0.0437(7) 0.1178(14) 0.0650(9) 0.0007(9) 0.0012(6) -0.0062(8)
O3 0.0356(6) 0.0867(10) 0.0596(7) 0.0007(8) 0.0080(5) -0.0021(7)
O4 0.0575(7) 0.0514(7) 0.0448(6) 0.0070(5) 0.0199(5) 0.0126(6)
O5 0.0379(6) 0.0670(8) 0.0555(7) -0.0052(6) 0.0226(5) -0.0057(6)
O6 0.0561(9) 0.0923(12) 0.1101(13) -0.0319(10) 0.0325(8) 0.0049(8)
O7 0.0465(7) 0.0668(9) 0.0612(8) -0.0049(7) 0.0264(6) -0.0041(6)
O8 0.0929(11) 0.0816(11) 0.0698(9) -0.0102(8) 0.0364(8) 0.0121(9)

loop_
_atom_type_symbol
_atom_type_description
_atom_type_scat_dispersion_real
_atom_type_scat_dispersion_imag
_atom_type_scat_source
C C 0.0033 0.0016 'International Tables Vol C Tables 4.2.6.8 and 6.1.1.4'
H H 0.0000 0.0000 'International Tables Vol C Tables 4.2.6.8 and 6.1.1.4'
N N 0.0061 0.0033 'International Tables Vol C Tables 4.2.6.8 and 6.1.1.4'
O O 0.0106 0.0060 'International Tables Vol C Tables 4.2.6.8 and 6.1.1.4'

loop_
_geom_angle_atom_site_label_1
_geom_angle_atom_site_label_2
_geom_angle_atom_site_label_3
_geom_angle
C2 C1 O1 123.03(15)
C2 C1 C6 126.99(18)
O1 C1 C6 109.99(18)
C1 C2 C3 122.45(16)
C1 C2 H2 118.8
C3 C2 H2 118.8
O2 C3 C2 124.37(16)
O2 C3 C4 122.31(16)
C2 C3 C4 113.32(15)
C8 C4 C5 115.28(13)
C8 C4 C3 123.36(14)
C5 C4 C3 121.35(14)
N1 C5 O1 113.99(13)
N1 C5 C4 125.64(14)
O1 C5 C4 120.38(13)
C1 C6 H6A 109.5
C1 C6 H6B 109.5
H6A C6 H6B 109.5
C1 C6 H6C 109.5
H6A C6 H6C 109.5
H6B C6 H6C 109.5
O3 C7 N1 124.02(15)
O3 C7 N2 118.55(14)
N1 C7 N2 117.43(13)
N2 C8 C4 120.96(14)
N2 C8 H8 119.5
C4 C8 H8 119.5
O4 C9 N2 107.69(13)
O4 C9 C10 107.25(14)
N2 C9 C10 114.11(14)
O4 C9 H9 109.2
N2 C9 H9 109.2
C10 C9 H9 109.2
C11 C10 C9 102.95(14)
C11 C10 H10A 111.2
C9 C10 H10A 111.2
C11 C10 H10B 111.2
C9 C10 H10B 111.2
H10A C10 H10B 109.1
O5 C11 C10 110.09(14)
O5 C11 C12 105.92(14)
C10 C11 C12 104.15(13)
O5 C11 H11 112.1
C10 C11 H11 112.1
C12 C11 H11 112.1
O4 C12 C15 109.77(13)
O4 C12 C11 105.91(13)
C15 C12 C11 116.41(16)
O4 C12 H12 108.2
C15 C12 H12 108.2
C11 C12 H12 108.2
O6 C13 O5 123.47(19)
O6 C13 C14 126.35(19)
O5 C13 C14 110.2(2)
C13 C14 H14A 109.5
C13 C14 H14B 109.5
H14A C14 H14B 109.5
C13 C14 H14C 109.5
H14A C14 H14C 109.5
H14B C14 H14C 109.5
O7 C15 C12 111.71(14)
O7 C15 H15A 109.3
C12 C15 H15A 109.3
O7 C15 H15B 109.3
C12 C15 H15B 109.3
H15A C15 H15B 107.9
O8 C16 O7 122.9(2)
O8 C16 C17 126.6(2)
O7 C16 C17 110.46(18)
C16 C17 H17A 109.5
C16 C17 H17B 109.5
H17A C17 H17B 109.5
C16 C17 H17C 109.5
H17A C17 H17C 109.5
H17B C17 H17C 109.5
C5 N1 C7 118.73(13)
C8 N2 C7 121.64(13)
C8 N2 C9 121.66(13)
C7 N2 C9 116.69(12)
C5 O1 C1 119.41(13)
C9 O4 C12 110.84(13)
C13 O5 C11 117.05(16)
C16 O7 C15 119.59(15)

loop_
_geom_bond_atom_site_label_1
_geom_bond_atom_site_label_2
_geom_bond_distance
C1 C2 1.324(3)
C1 O1 1.387(2)
C1 C6 1.492(3)
C2 C3 1.443(3)
C2 H2 0.9300
C3 O2 1.225(2)
C3 C4 1.469(2)
C4 C8 1.364(2)
C4 C5 1.404(2)
C5 N1 1.307(2)
C5 O1 1.3540(18)
C6 H6A 0.9600
C6 H6B 0.9600
C6 H6C 0.9600
C7 O3 1.2159(19)
C7 N1 1.3650(18)
C7 N2 1.4217(19)
C8 N2 1.333(2)
C8 H8 0.9300
C9 O4 1.406(2)
C9 N2 1.4898(19)
C9 C10 1.518(2)
C9 H9 0.9800
C10 C11 1.511(2)
C10 H10A 0.9700
C10 H10B 0.9700
C11 O5 1.4536(19)
C11 C12 1.525(2)
C11 H11 0.9800
C12 O4 1.443(2)
C12 C15 1.508(3)
C12 H12 0.9800
C13 O6 1.192(3)
C13 O5 1.347(2)
C13 C14 1.496(3)
C14 H14A 0.9600
C14 H14B 0.9600
C14 H14C 0.9600
C15 O7 1.442(2)
C15 H15A 0.9700
C15 H15B 0.9700
C16 O8 1.200(2)
C16 O7 1.344(2)
C16 C17 1.485(3)
C17 H17A 0.9600
C17 H17B 0.9600
C17 H17C 0.9600

loop_
_geom_torsion_atom_site_label_1
_geom_torsion_atom_site_label_2
_geom_torsion_atom_site_label_3
_geom_torsion_atom_site_label_4
_geom_torsion
O1 C1 C2 C3 1.2(3)
C6 C1 C2 C3 -178.79(19)
C1 C2 C3 O2 177.5(2)
C1 C2 C3 C4 -2.1(3)
O2 C3 C4 C8 4.0(3)
C2 C3 C4 C8 -176.43(17)
O2 C3 C4 C5 -176.83(19)
C2 C3 C4 C5 2.8(2)
C8 C4 C5 N1 -3.4(2)
C3 C4 C5 N1 177.31(16)
C8 C4 C5 O1 176.75(15)
C3 C4 C5 O1 -2.5(2)
C5 C4 C8 N2 2.3(2)
C3 C4 C8 N2 -178.50(17)
O4 C9 C10 C11 26.92(17)
N2 C9 C10 C11 146.10(14)
C9 C10 C11 O5 83.96(16)
C9 C10 C11 C12 -29.20(17)
O5 C11 C12 O4 -94.10(14)
C10 C11 C12 O4 22.02(18)
O5 C11 C12 C15 143.60(14)
C10 C11 C12 C15 -100.28(17)
O4 C12 C15 O7 -52.06(19)
C11 C12 C15 O7 68.19(19)
O1 C5 N1 C7 179.42(14)
C4 C5 N1 C7 -0.4(2)
O3 C7 N1 C5 -175.75(17)
N2 C7 N1 C5 5.1(2)
C4 C8 N2 C7 2.4(3)
C4 C8 N2 C9 -176.49(16)
O3 C7 N2 C8 174.56(17)
N1 C7 N2 C8 -6.2(2)
O3 C7 N2 C9 -6.5(2)
N1 C7 N2 C9 172.72(15)
O4 C9 N2 C8 21.5(2)
C10 C9 N2 C8 -97.4(2)
O4 C9 N2 C7 -157.44(14)
C10 C9 N2 C7 83.62(18)
N1 C5 O1 C1 -178.51(14)
C4 C5 O1 C1 1.3(2)
C2 C1 O1 C5 -0.7(3)
C6 C1 O1 C5 179.30(15)
N2 C9 O4 C12 -136.92(14)
C10 C9 O4 C12 -13.68(17)
C15 C12 O4 C9 121.11(15)
C11 C12 O4 C9 -5.33(17)
O6 C13 O5 C11 -5.6(3)
C14 C13 O5 C11 174.74(15)
C10 C11 O5 C13 105.71(16)
C12 C11 O5 C13 -142.27(15)
O8 C16 O7 C15 3.2(3)
C17 C16 O7 C15 -178.13(16)
C12 C15 O7 C16 -101.4(2)
